data_4338088
loop_
_publ_author_name
'Leusmann, Eliza'
'Wagner, Mona'
'Rosemann, Nils W.'
'Chatterjee, Sangam'
'Dehnen, Stefanie'

_publ_section_title
;
 Synthesis, crystal structure, and photoluminescence studies of a
 ruthenocenyl-decorated sn/s cluster.
;
_journal_issue 8
_journal_name_full 'Inorganic chemistry'
_journal_page_first 4228
_journal_page_last 4233
_journal_paper_doi 10.1021/ic500367y
_journal_volume 53
_journal_year 2014
_chemical_formula_moiety 'C12 H12 O1 Ru1'
_chemical_formula_sum 'C12 H12 O Ru'
_chemical_formula_weight 273.29
_chemical_name_common Acetylruthenocene
_chemical_name_systematic
;
 ?
;
_space_group_IT_number 14
_symmetry_cell_setting monoclinic
_symmetry_space_group_name_Hall '-P 2ybc'
_symmetry_space_group_name_H-M 'P 1 21/c 1'
_atom_sites_solution_hydrogens geom
_atom_sites_solution_primary direct
_atom_sites_solution_secondary difmap
_audit_creation_method SHELXL-97
_cell_angle_alpha 90.00
_cell_angle_beta 90.27(3)
_cell_angle_gamma 90.00
_cell_formula_units_Z 4
_cell_length_a 12.584(3)
_cell_length_b 13.521(3)
_cell_length_c 5.7647(12)
_cell_measurement_reflns_used 6370
_cell_measurement_temperature 100
_cell_measurement_theta_max 53.74
_cell_measurement_theta_min 4.42
_cell_volume 980.8(4)
_computing_structure_refinement 'SHELXL-97 (Sheldrick, 2008)'
_computing_structure_solution 'SHELXS-97 (Sheldrick, 1990)'
_diffrn_ambient_temperature 100
_diffrn_measured_fraction_theta_full 0.986
_diffrn_measured_fraction_theta_max 0.986
_diffrn_measurement_device_type IPDS-2T
_diffrn_measurement_method /w
_diffrn_radiation_monochromator graphite
_diffrn_radiation_source 'fine-focus sealed tube'
_diffrn_radiation_type MoK\a
_diffrn_radiation_wavelength 0.71073
_diffrn_reflns_av_R_equivalents 0.0656
_diffrn_reflns_av_sigmaI/netI 0.0510
_diffrn_reflns_limit_h_max 13
_diffrn_reflns_limit_h_min -15
_diffrn_reflns_limit_k_max 17
_diffrn_reflns_limit_k_min -17
_diffrn_reflns_limit_l_max 7
_diffrn_reflns_limit_l_min -7
_diffrn_reflns_number 7188
_diffrn_reflns_theta_full 26.77
_diffrn_reflns_theta_max 26.77
_diffrn_reflns_theta_min 2.21
_exptl_absorpt_coefficient_mu 1.557
_exptl_absorpt_correction_type none
_exptl_crystal_colour colourless
_exptl_crystal_density_diffrn 1.851
_exptl_crystal_density_method 'not measured'
_exptl_crystal_description block
_exptl_crystal_F_000 544
_exptl_crystal_size_max 0.24
_exptl_crystal_size_mid 0.08
_exptl_crystal_size_min 0.07
_refine_diff_density_max 0.488
_refine_diff_density_min -0.640
_refine_diff_density_rms 0.089
_refine_ls_extinction_method none
_refine_ls_goodness_of_fit_ref 0.836
_refine_ls_hydrogen_treatment mixed
_refine_ls_matrix_type full
_refine_ls_number_parameters 163
_refine_ls_number_reflns 2070
_refine_ls_number_restraints 0
_refine_ls_restrained_S_all 0.836
_refine_ls_R_factor_all 0.0480
_refine_ls_R_factor_gt 0.0230
_refine_ls_shift/su_max 0.001
_refine_ls_shift/su_mean 0.000
_refine_ls_structure_factor_coef Fsqd
_refine_ls_weighting_details 'calc w=1/[\s^2^(Fo^2^)+(0.0254P)^2^+0.0000P] where P=(Fo^2^+2Fc^2^)/3'
_refine_ls_weighting_scheme calc
_refine_ls_wR_factor_gt 0.0471
_refine_ls_wR_factor_ref 0.0508
_reflns_number_gt 1362
_reflns_number_total 2070
_reflns_threshold_expression >2\s(I)
_cod_data_source_file ic500367y_si_002.cif
_cod_data_source_block Compound1
_cod_depositor_comments 'Adding full bibliography for 4338088--4338089.cif.'
_cod_original_sg_symbol_Hall -P2ybc
_cod_original_sg_symbol_H-M p_1_21/c_1
_cod_original_formula_sum 'C12 H12 O1 Ru1'
_cod_database_code 4338088

loop_
_symmetry_equiv_pos_as_xyz
'x, y, z'
'-x, y+1/2, -z+1/2'
'-x, -y, -z'
'x, -y-1/2, z-1/2'

loop_
_atom_site_label
_atom_site_type_symbol
_atom_site_fract_x
_atom_site_fract_y
_atom_site_fract_z
_atom_site_U_iso_or_equiv
_atom_site_adp_type
_atom_site_occupancy
_atom_site_symmetry_multiplicity
_atom_site_calc_flag
_atom_site_refinement_flags
Ru1 Ru 0.203434(16) 0.49801(2) 0.74037(3) 0.01113(7) Uani 1 1 d .
O1 O 0.40856(18) 0.60651(18) 1.1892(4) 0.0231(5) Uani 1 1 d .
C4 C 0.1617(3) 0.3892(2) 0.4778(5) 0.0154(6) Uani 1 1 d .
C1 C 0.3202(3) 0.3812(2) 0.6773(5) 0.0163(6) Uani 1 1 d .
C2 C 0.2391(3) 0.3434(2) 0.8252(6) 0.0163(7) Uani 1 1 d .
C3 C 0.1409(3) 0.3480(3) 0.7003(6) 0.0174(8) Uani 1 1 d .
C9 C 0.1249(3) 0.6406(3) 0.6770(6) 0.0184(8) Uani 1 1 d .
C6 C 0.2758(2) 0.6254(2) 0.9060(5) 0.0129(6) Uani 1 1 d .
C10 C 0.2374(3) 0.6533(2) 0.6791(6) 0.0157(6) Uani 1 1 d .
C7 C 0.1855(2) 0.5958(2) 1.0406(5) 0.0137(6) Uani 1 1 d .
C8 C 0.0937(3) 0.6045(2) 0.9006(5) 0.0151(6) Uani 1 1 d .
C12 C 0.4731(3) 0.6398(3) 0.8086(6) 0.0230(7) Uani 1 1 d .
H12C H 0.5413 0.6356 0.8834 0.034 Uiso 1 1 calc R
H12B H 0.4644 0.7043 0.7416 0.034 Uiso 1 1 calc R
H12A H 0.4685 0.5906 0.6888 0.034 Uiso 1 1 calc R
C11 C 0.3869(3) 0.6222(2) 0.9843(5) 0.0160(6) Uani 1 1 d .
C5 C 0.2721(3) 0.4098(2) 0.4630(5) 0.0151(6) Uani 1 1 d .
H1 H 0.391(3) 0.388(2) 0.717(5) 0.012(8) Uiso 1 1 d .
H2 H 0.245(3) 0.315(2) 0.981(6) 0.013(8) Uiso 1 1 d .
H3 H 0.076(3) 0.329(2) 0.752(5) 0.008(8) Uiso 1 1 d .
H10 H 0.276(3) 0.678(2) 0.560(6) 0.011(8) Uiso 1 1 d .
H5 H 0.303(3) 0.438(2) 0.342(6) 0.012(8) Uiso 1 1 d .
H8 H 0.026(3) 0.594(2) 0.945(5) 0.012(8) Uiso 1 1 d .
H7 H 0.187(3) 0.583(2) 1.173(7) 0.016(9) Uiso 1 1 d .
H4 H 0.118(3) 0.397(3) 0.365(6) 0.024(10) Uiso 1 1 d .
H9 H 0.080(3) 0.660(3) 0.556(6) 0.026(10) Uiso 1 1 d .

loop_
_atom_site_aniso_label
_atom_site_aniso_U_11
_atom_site_aniso_U_22
_atom_site_aniso_U_33
_atom_site_aniso_U_23
_atom_site_aniso_U_13
_atom_site_aniso_U_12
Ru1 0.01424(11) 0.01078(11) 0.00840(10) 0.00006(14) 0.00155(7) 0.00003(15)
O1 0.0221(12) 0.0324(14) 0.0147(11) 0.0007(10) -0.0020(9) -0.0049(11)
C4 0.0219(17) 0.0141(16) 0.0103(15) -0.0022(12) -0.0034(13) 0.0010(14)
C1 0.0151(17) 0.0150(16) 0.0188(15) 0.0000(13) 0.0019(12) 0.0011(14)
C2 0.027(2) 0.0098(15) 0.0119(16) -0.0005(12) -0.0023(14) 0.0016(14)
C3 0.021(2) 0.0100(16) 0.0213(19) -0.0030(13) 0.0063(16) -0.0057(14)
C9 0.0183(19) 0.0170(17) 0.0197(19) 0.0021(14) -0.0026(15) 0.0037(15)
C6 0.0159(16) 0.0108(14) 0.0121(14) -0.0028(12) -0.0010(12) 0.0002(13)
C10 0.0241(18) 0.0069(14) 0.0160(16) 0.0013(12) 0.0024(13) -0.0017(13)
C7 0.0196(17) 0.0119(15) 0.0096(16) -0.0035(11) 0.0006(12) 0.0023(12)
C8 0.0128(16) 0.0163(15) 0.0161(15) -0.0027(12) 0.0048(12) 0.0036(13)
C12 0.0193(17) 0.0313(19) 0.0184(16) 0.0016(14) 0.0045(13) -0.0049(16)
C11 0.0201(16) 0.0127(15) 0.0151(15) -0.0045(12) 0.0013(12) -0.0044(13)
C5 0.0214(17) 0.0137(15) 0.0101(14) -0.0022(12) 0.0054(12) 0.0008(13)

loop_
_atom_type_symbol
_atom_type_description
_atom_type_scat_dispersion_real
_atom_type_scat_dispersion_imag
_atom_type_scat_source
C C 0.0033 0.0016 'International Tables Vol C Tables 4.2.6.8 and 6.1.1.4'
O O 0.0106 0.0060 'International Tables Vol C Tables 4.2.6.8 and 6.1.1.4'
Ru Ru -1.2594 0.8363 'International Tables Vol C Tables 4.2.6.8 and 6.1.1.4'
H H 0.0000 0.0000 'International Tables Vol C Tables 4.2.6.8 and 6.1.1.4'

loop_
_geom_angle_atom_site_label_1
_geom_angle_atom_site_label_2
_geom_angle_atom_site_label_3
_geom_angle
C6 Ru1 C10 38.81(12)
C6 Ru1 C4 160.76(12)
C10 Ru1 C4 126.03(12)
C6 Ru1 C5 126.25(12)
C10 Ru1 C5 109.32(13)
C4 Ru1 C5 38.11(12)
C6 Ru1 C3 158.98(13)
C10 Ru1 C3 161.85(13)
C4 Ru1 C3 38.11(12)
C5 Ru1 C3 63.80(13)
C6 Ru1 C1 111.44(12)
C10 Ru1 C1 122.52(12)
C4 Ru1 C1 63.66(12)
C5 Ru1 C1 38.15(12)
C3 Ru1 C1 63.58(13)
C6 Ru1 C7 38.45(11)
C10 Ru1 C7 64.27(12)
C4 Ru1 C7 158.98(12)
C5 Ru1 C7 162.49(12)
C3 Ru1 C7 127.22(12)
C1 Ru1 C7 129.67(12)
C6 Ru1 C2 125.05(14)
C10 Ru1 C2 156.57(14)
C4 Ru1 C2 63.80(12)
C5 Ru1 C2 63.90(12)
C3 Ru1 C2 38.07(14)
C1 Ru1 C2 38.03(12)
C7 Ru1 C2 114.91(13)
C6 Ru1 C9 64.10(14)
C10 Ru1 C9 38.10(14)
C4 Ru1 C9 111.80(13)
C5 Ru1 C9 122.58(12)
C3 Ru1 C9 129.44(14)
C1 Ru1 C9 155.18(13)
C7 Ru1 C9 63.48(13)
C2 Ru1 C9 164.90(14)
C6 Ru1 C8 63.79(12)
C10 Ru1 C8 63.90(12)
C4 Ru1 C8 125.80(12)
C5 Ru1 C8 156.72(12)
C3 Ru1 C8 115.14(13)
C1 Ru1 C8 164.73(11)
C7 Ru1 C8 37.49(12)
C2 Ru1 C8 131.17(12)
C9 Ru1 C8 38.08(12)
C5 C4 C3 108.4(3)
C5 C4 Ru1 71.08(17)
C3 C4 Ru1 71.48(19)
C5 C4 H4 124(2)
C3 C4 H4 128(3)
Ru1 C4 H4 127(3)
C5 C1 C2 108.2(3)
C5 C1 Ru1 70.48(17)
C2 C1 Ru1 71.17(18)
C5 C1 H1 126.2(19)
C2 C1 H1 125.6(19)
Ru1 C1 H1 122(2)
C1 C2 C3 107.6(3)
C1 C2 Ru1 70.80(18)
C3 C2 Ru1 70.73(19)
C1 C2 H2 130(2)
C3 C2 H2 123(2)
Ru1 C2 H2 126.3(19)
C4 C3 C2 108.0(3)
C4 C3 Ru1 70.41(19)
C2 C3 Ru1 71.20(19)
C4 C3 H3 125(2)
C2 C3 H3 127(2)
Ru1 C3 H3 123(2)
C10 C9 C8 108.0(3)
C10 C9 Ru1 70.04(19)
C8 C9 Ru1 71.19(19)
C10 C9 H9 124(2)
C8 C9 H9 127(2)
Ru1 C9 H9 130(2)
C7 C6 C10 107.5(3)
C7 C6 C11 125.5(3)
C10 C6 C11 126.9(3)
C7 C6 Ru1 71.63(17)
C10 C6 Ru1 70.73(17)
C11 C6 Ru1 120.6(2)
C9 C10 C6 107.7(3)
C9 C10 Ru1 71.87(19)
C6 C10 Ru1 70.46(17)
C9 C10 H10 125(2)
C6 C10 H10 127(2)
Ru1 C10 H10 126(2)
C8 C7 C6 108.4(3)
C8 C7 Ru1 71.69(18)
C6 C7 Ru1 69.92(17)
C8 C7 H7 126(3)
C6 C7 H7 125(3)
Ru1 C7 H7 130(3)
C7 C8 C9 108.3(3)
C7 C8 Ru1 70.82(17)
C9 C8 Ru1 70.73(19)
C7 C8 H8 127(2)
C9 C8 H8 125(2)
Ru1 C8 H8 128(2)
C11 C12 H12C 109.5
C11 C12 H12B 109.5
H12C C12 H12B 109.5
C11 C12 H12A 109.5
H12C C12 H12A 109.5
H12B C12 H12A 109.5
O1 C11 C6 120.4(3)
O1 C11 C12 121.1(3)
C6 C11 C12 118.5(3)
C4 C5 C1 107.8(3)
C4 C5 Ru1 70.80(17)
C1 C5 Ru1 71.37(18)
C4 C5 H5 125(2)
C1 C5 H5 127(2)
Ru1 C5 H5 121(2)

loop_
_geom_bond_atom_site_label_1
_geom_bond_atom_site_label_2
_geom_bond_distance
Ru1 C6 2.168(3)
Ru1 C10 2.171(3)
Ru1 C4 2.173(3)
Ru1 C5 2.177(3)
Ru1 C3 2.187(4)
Ru1 C1 2.189(3)
Ru1 C7 2.190(3)
Ru1 C2 2.193(3)
Ru1 C9 2.196(4)
Ru1 C8 2.202(3)
O1 C11 1.229(4)
C4 C5 1.420(5)
C4 C3 1.424(4)
C4 H4 0.85(4)
C1 C5 1.427(4)
C1 C2 1.428(5)
C1 H1 0.93(3)
C2 C3 1.429(5)
C2 H2 0.98(3)
C3 H3 0.91(3)
C9 C10 1.425(5)
C9 C8 1.435(5)
C9 H9 0.93(4)
C6 C7 1.435(4)
C6 C10 1.442(4)
C6 C11 1.469(4)
C10 H10 0.91(3)
C7 C8 1.411(4)
C7 H7 0.78(4)
C8 H8 0.90(3)
C12 C11 1.506(4)
C12 H12C 0.9600
C12 H12B 0.9600
C12 H12A 0.9600
C5 H5 0.89(3)

loop_
_geom_torsion_atom_site_label_1
_geom_torsion_atom_site_label_2
_geom_torsion_atom_site_label_3
_geom_torsion_atom_site_label_4
_geom_torsion
C6 Ru1 C4 C5 41.8(4)
C10 Ru1 C4 C5 74.7(2)
C3 Ru1 C4 C5 -117.8(3)
C1 Ru1 C4 C5 -37.76(18)
C7 Ru1 C4 C5 -172.0(3)
C2 Ru1 C4 C5 -80.4(2)
C9 Ru1 C4 C5 115.5(2)
C8 Ru1 C4 C5 156.28(18)
C6 Ru1 C4 C3 159.6(3)
C10 Ru1 C4 C3 -167.6(2)
C5 Ru1 C4 C3 117.8(3)
C1 Ru1 C4 C3 80.0(2)
C7 Ru1 C4 C3 -54.2(4)
C2 Ru1 C4 C3 37.4(2)
C9 Ru1 C4 C3 -126.77(19)
C8 Ru1 C4 C3 -86.0(2)
C6 Ru1 C1 C5 -121.91(19)
C10 Ru1 C1 C5 -79.8(2)
C4 Ru1 C1 C5 37.72(18)
C3 Ru1 C1 C5 80.5(2)
C7 Ru1 C1 C5 -161.79(18)
C2 Ru1 C1 C5 118.1(3)
C9 Ru1 C1 C5 -47.5(4)
C8 Ru1 C1 C5 169.4(4)
C6 Ru1 C1 C2 120.0(2)
C10 Ru1 C1 C2 162.0(2)
C4 Ru1 C1 C2 -80.4(2)
C5 Ru1 C1 C2 -118.1(3)
C3 Ru1 C1 C2 -37.7(2)
C7 Ru1 C1 C2 80.1(2)
C9 Ru1 C1 C2 -165.6(3)
C8 Ru1 C1 C2 51.3(5)
C5 C1 C2 C3 0.4(4)
Ru1 C1 C2 C3 61.5(2)
C5 C1 C2 Ru1 -61.1(2)
C6 Ru1 C2 C1 -80.1(2)
C10 Ru1 C2 C1 -40.9(4)
C4 Ru1 C2 C1 80.0(2)
C5 Ru1 C2 C1 37.34(19)
C3 Ru1 C2 C1 117.5(3)
C7 Ru1 C2 C1 -123.3(2)
C9 Ru1 C2 C1 156.4(5)
C8 Ru1 C2 C1 -164.16(18)
C6 Ru1 C2 C3 162.46(19)
C10 Ru1 C2 C3 -158.3(3)
C4 Ru1 C2 C3 -37.45(19)
C5 Ru1 C2 C3 -80.1(2)
C1 Ru1 C2 C3 -117.5(3)
C7 Ru1 C2 C3 119.3(2)
C9 Ru1 C2 C3 39.0(6)
C8 Ru1 C2 C3 78.4(2)
C5 C4 C3 C2 0.2(4)
Ru1 C4 C3 C2 -61.6(2)
C5 C4 C3 Ru1 61.9(2)
C1 C2 C3 C4 -0.4(4)
Ru1 C2 C3 C4 61.1(2)
C1 C2 C3 Ru1 -61.5(2)
C6 Ru1 C3 C4 -161.3(3)
C10 Ru1 C3 C4 34.0(5)
C5 Ru1 C3 C4 -37.49(19)
C1 Ru1 C3 C4 -80.3(2)
C7 Ru1 C3 C4 158.57(19)
C2 Ru1 C3 C4 -117.9(3)
C9 Ru1 C3 C4 74.4(2)
C8 Ru1 C3 C4 116.7(2)
C6 Ru1 C3 C2 -43.4(4)
C10 Ru1 C3 C2 151.9(4)
C4 Ru1 C3 C2 117.9(3)
C5 Ru1 C3 C2 80.4(2)
C1 Ru1 C3 C2 37.63(19)
C7 Ru1 C3 C2 -83.6(2)
C9 Ru1 C3 C2 -167.75(19)
C8 Ru1 C3 C2 -125.5(2)
C6 Ru1 C9 C10 38.32(19)
C4 Ru1 C9 C10 -121.1(2)
C5 Ru1 C9 C10 -79.7(2)
C3 Ru1 C9 C10 -160.91(19)
C1 Ru1 C9 C10 -47.0(4)
C7 Ru1 C9 C10 81.4(2)
C2 Ru1 C9 C10 168.9(5)
C8 Ru1 C9 C10 118.2(3)
C6 Ru1 C9 C8 -79.8(2)
C10 Ru1 C9 C8 -118.2(3)
C4 Ru1 C9 C8 120.7(2)
C5 Ru1 C9 C8 162.14(18)
C3 Ru1 C9 C8 80.9(2)
C1 Ru1 C9 C8 -165.1(3)
C7 Ru1 C9 C8 -36.78(19)
C2 Ru1 C9 C8 50.8(6)
C10 Ru1 C6 C7 116.9(3)
C4 Ru1 C6 C7 161.3(3)
C5 Ru1 C6 C7 -168.03(18)
C3 Ru1 C6 C7 -55.6(4)
C1 Ru1 C6 C7 -127.47(19)
C2 Ru1 C6 C7 -86.8(2)
C9 Ru1 C6 C7 79.2(2)
C8 Ru1 C6 C7 36.66(18)
C4 Ru1 C6 C10 44.4(4)
C5 Ru1 C6 C10 75.1(2)
C3 Ru1 C6 C10 -172.4(3)
C1 Ru1 C6 C10 115.67(19)
C7 Ru1 C6 C10 -116.9(3)
C2 Ru1 C6 C10 156.36(19)
C9 Ru1 C6 C10 -37.62(19)
C8 Ru1 C6 C10 -80.2(2)
C10 Ru1 C6 C11 -122.2(3)
C4 Ru1 C6 C11 -77.8(5)
C5 Ru1 C6 C11 -47.1(3)
C3 Ru1 C6 C11 65.4(4)
C1 Ru1 C6 C11 -6.5(3)
C7 Ru1 C6 C11 120.9(3)
C2 Ru1 C6 C11 34.2(3)
C9 Ru1 C6 C11 -159.8(3)
C8 Ru1 C6 C11 157.6(3)
C8 C9 C10 C6 -0.3(4)
Ru1 C9 C10 C6 -61.7(2)
C8 C9 C10 Ru1 61.4(2)
C7 C6 C10 C9 0.0(3)
C11 C6 C10 C9 176.9(3)
Ru1 C6 C10 C9 62.6(2)
C7 C6 C10 Ru1 -62.6(2)
C11 C6 C10 Ru1 114.3(3)
C6 Ru1 C10 C9 -117.1(3)
C4 Ru1 C10 C9 79.4(2)
C5 Ru1 C10 C9 118.5(2)
C3 Ru1 C10 C9 54.2(5)
C1 Ru1 C10 C9 158.65(19)
C7 Ru1 C10 C9 -79.1(2)
C2 Ru1 C10 C9 -172.8(3)
C8 Ru1 C10 C9 -37.3(2)
C4 Ru1 C10 C6 -163.43(17)
C5 Ru1 C10 C6 -124.32(18)
C3 Ru1 C10 C6 171.3(4)
C1 Ru1 C10 C6 -84.2(2)
C7 Ru1 C10 C6 38.01(18)
C2 Ru1 C10 C6 -55.6(4)
C9 Ru1 C10 C6 117.1(3)
C8 Ru1 C10 C6 79.88(19)
C10 C6 C7 C8 0.3(3)
C11 C6 C7 C8 -176.7(3)
Ru1 C6 C7 C8 -61.7(2)
C10 C6 C7 Ru1 62.0(2)
C11 C6 C7 Ru1 -115.0(3)
C6 Ru1 C7 C8 118.3(3)
C10 Ru1 C7 C8 80.0(2)
C4 Ru1 C7 C8 -44.5(4)
C5 Ru1 C7 C8 152.1(4)
C3 Ru1 C7 C8 -83.5(2)
C1 Ru1 C7 C8 -167.96(18)
C2 Ru1 C7 C8 -125.97(19)
C9 Ru1 C7 C8 37.4(2)
C10 Ru1 C7 C6 -38.37(18)
C4 Ru1 C7 C6 -162.9(3)
C5 Ru1 C7 C6 33.8(5)
C3 Ru1 C7 C6 158.2(2)
C1 Ru1 C7 C6 73.7(2)
C2 Ru1 C7 C6 115.7(2)
C9 Ru1 C7 C6 -81.0(2)
C8 Ru1 C7 C6 -118.3(3)
C6 C7 C8 C9 -0.5(4)
Ru1 C7 C8 C9 -61.1(2)
C6 C7 C8 Ru1 60.6(2)
C10 C9 C8 C7 0.5(4)
Ru1 C9 C8 C7 61.1(2)
C10 C9 C8 Ru1 -60.6(2)
C6 Ru1 C8 C7 -37.59(19)
C10 Ru1 C8 C7 -81.0(2)
C4 Ru1 C8 C7 161.94(18)
C5 Ru1 C8 C7 -159.2(3)
C3 Ru1 C8 C7 119.1(2)
C1 Ru1 C8 C7 37.5(5)
C2 Ru1 C8 C7 77.2(2)
C9 Ru1 C8 C7 -118.3(3)
C6 Ru1 C8 C9 80.7(2)
C10 Ru1 C8 C9 37.3(2)
C4 Ru1 C8 C9 -79.7(2)
C5 Ru1 C8 C9 -40.8(4)
C3 Ru1 C8 C9 -122.6(2)
C1 Ru1 C8 C9 155.9(4)
C7 Ru1 C8 C9 118.3(3)
C2 Ru1 C8 C9 -164.4(2)
C7 C6 C11 O1 -10.8(5)
C10 C6 C11 O1 172.8(3)
Ru1 C6 C11 O1 -99.2(3)
C7 C6 C11 C12 170.0(3)
C10 C6 C11 C12 -6.4(5)
Ru1 C6 C11 C12 81.6(3)
C3 C4 C5 C1 0.0(4)
Ru1 C4 C5 C1 62.1(2)
C3 C4 C5 Ru1 -62.1(2)
C2 C1 C5 C4 -0.3(3)
Ru1 C1 C5 C4 -61.8(2)
C2 C1 C5 Ru1 61.5(2)
C6 Ru1 C5 C4 -164.19(18)
C10 Ru1 C5 C4 -124.26(19)
C3 Ru1 C5 C4 37.49(19)
C1 Ru1 C5 C4 117.3(3)
C7 Ru1 C5 C4 170.4(4)
C2 Ru1 C5 C4 80.1(2)
C9 Ru1 C5 C4 -84.2(2)
C8 Ru1 C5 C4 -55.6(4)
C6 Ru1 C5 C1 78.5(2)
C10 Ru1 C5 C1 118.41(19)
C4 Ru1 C5 C1 -117.3(3)
C3 Ru1 C5 C1 -79.8(2)
C7 Ru1 C5 C1 53.1(5)
C2 Ru1 C5 C1 -37.23(19)
C9 Ru1 C5 C1 158.4(2)
C8 Ru1 C5 C1 -173.0(3)
